data_7018700
loop_
_publ_author_name
'Thirumurugan, A.'
'Li, Wei'
'Cheetham, Anthony K.'

_publ_section_title
;
 Bismuth 2,6-pyridinedicarboxylates: Assembly of molecular units into
 coordination polymers, CO(2) sorption and photoluminescence.
;
_journal_issue 14
_journal_name_full 'Dalton transactions (Cambridge, England : 2003)'
_journal_page_first 4126
_journal_page_last 4134
_journal_paper_doi 10.1039/c2dt12330d
_journal_volume 41
_journal_year 2012
_chemical_formula_sum 'C25 H27 Bi Li N5 O13'
_chemical_formula_weight 821.44
_chemical_name_systematic
;
?
;
_space_group_IT_number 14
_symmetry_cell_setting monoclinic
_symmetry_space_group_name_Hall '-P 2ybc'
_symmetry_space_group_name_H-M 'P 1 21/c 1'
_atom_sites_solution_hydrogens geom
_atom_sites_solution_primary direct
_atom_sites_solution_secondary difmap
_audit_creation_method SHELXL-97
_cell_angle_alpha 90.000
_cell_angle_beta 101.954(5)
_cell_angle_gamma 90.000
_cell_formula_units_Z 4
_cell_length_a 14.249(5)
_cell_length_b 10.089(5)
_cell_length_c 21.025(5)
_cell_measurement_reflns_used 13339
_cell_measurement_temperature 120(2)
_cell_measurement_theta_max 70.9827
_cell_measurement_theta_min 3.1677
_cell_volume 2957.0(19)
_computing_cell_refinement
;
CrysAlisPro, Agilent Technologies,
Version 1.171.35.11 (release 16-05-2011 CrysAlis171 .NET)
(compiled May 16 2011,17:55:39)
;
_computing_data_collection
;
CrysAlisPro, Agilent Technologies,
Version 1.171.35.11 (release 16-05-2011 CrysAlis171 .NET)
(compiled May 16 2011,17:55:39)
;
_computing_data_reduction
;
CrysAlisPro, Agilent Technologies,
Version 1.171.35.11 (release 16-05-2011 CrysAlis171 .NET)
(compiled May 16 2011,17:55:39)
;
_computing_structure_refinement 'SHELXL-97 (Sheldrick, 1997)'
_computing_structure_solution 'SHELXL-97 (Sheldrick, 1997)'
_diffrn_ambient_temperature 120(2)
_diffrn_detector_area_resol_mean 16.1183
_diffrn_measured_fraction_theta_full 0.989
_diffrn_measured_fraction_theta_max 0.989
_diffrn_measurement_device_type 'Xcalibur, Eos, Gemini ultra'
_diffrn_measurement_method '\w scans'
_diffrn_radiation_monochromator mirror
_diffrn_radiation_source 'Enhance Ultra (Cu) X-ray Source'
_diffrn_radiation_type CuK\a
_diffrn_radiation_wavelength 1.54184
_diffrn_reflns_av_R_equivalents 0.0175
_diffrn_reflns_av_sigmaI/netI 0.0134
_diffrn_reflns_limit_h_max 17
_diffrn_reflns_limit_h_min -15
_diffrn_reflns_limit_k_max 11
_diffrn_reflns_limit_k_min -12
_diffrn_reflns_limit_l_max 25
_diffrn_reflns_limit_l_min -23
_diffrn_reflns_number 23864
_diffrn_reflns_theta_full 25.86
_diffrn_reflns_theta_max 25.86
_diffrn_reflns_theta_min 1.46
_exptl_absorpt_coefficient_mu 12.362
_exptl_absorpt_correction_T_max 0.610
_exptl_absorpt_correction_T_min 0.431
_exptl_absorpt_correction_type multi-scan
_exptl_absorpt_process_details
;
CrysAlisPro, Agilent Technologies,
Version 1.171.35.11 (release 16-05-2011 CrysAlis171 .NET)
(compiled May 16 2011,17:55:39)
Empirical absorption correction using spherical harmonics,
implemented in SCALE3 ABSPACK scaling algorithm.
;
_exptl_crystal_colour Colourless
_exptl_crystal_density_diffrn 1.845
_exptl_crystal_density_method 'not measured'
_exptl_crystal_description Rod
_exptl_crystal_F_000 1608
_exptl_crystal_size_max 0.16
_exptl_crystal_size_mid 0.06
_exptl_crystal_size_min 0.04
_refine_diff_density_max 2.384
_refine_diff_density_min -1.132
_refine_diff_density_rms 0.111
_refine_ls_extinction_method none
_refine_ls_goodness_of_fit_ref 1.137
_refine_ls_hydrogen_treatment mixed
_refine_ls_matrix_type full
_refine_ls_number_parameters 434
_refine_ls_number_reflns 5668
_refine_ls_number_restraints 0
_refine_ls_restrained_S_all 1.137
_refine_ls_R_factor_all 0.0251
_refine_ls_R_factor_gt 0.0237
_refine_ls_shift/su_max 0.002
_refine_ls_shift/su_mean 0.000
_refine_ls_structure_factor_coef Fsqd
_refine_ls_weighting_details 'calc w=1/[\s^2^(Fo^2^)+(0.0257P)^2^+9.7414P] where P=(Fo^2^+2Fc^2^)/3'
_refine_ls_weighting_scheme calc
_refine_ls_wR_factor_gt 0.0618
_refine_ls_wR_factor_ref 0.0626
_reflns_number_gt 5296
_reflns_number_total 5668
_reflns_threshold_expression >2sigma(I)
_cod_data_source_file c2dt12330d.txt
_cod_data_source_block compound5
_cod_depositor_comments
;
The following automatic conversions were performed:

'_symmetry_cell_setting' value 'Monoclinic' changed to 'monoclinic'
according to /home/saulius/struct/CIF-dictionaries/cif_core.dic
dictionary named 'cif_core.dic' version 2.4.1 from 2010-06-29.

Automatic conversion script
Id: cif_fix_values 1715 2011-07-08 13:25:40Z adriana 
;
_cod_original_sg_symbol_H-M P21/c
_cod_database_code 7018700

loop_
_symmetry_equiv_pos_as_xyz
'x, y, z'
'-x, y+1/2, -z+1/2'
'-x, -y, -z'
'x, -y-1/2, z-1/2'

loop_
_atom_site_label
_atom_site_type_symbol
_atom_site_fract_x
_atom_site_fract_y
_atom_site_fract_z
_atom_site_U_iso_or_equiv
_atom_site_adp_type
_atom_site_occupancy
_atom_site_symmetry_multiplicity
_atom_site_calc_flag
_atom_site_refinement_flags
C1 C 0.7149(2) 0.4633(3) 0.54129(16) 0.0147(7) Uani 1 1 d .
C2 C 0.7029(2) 0.3324(3) 0.57417(16) 0.0146(7) Uani 1 1 d .
C3 C 0.6919(3) 0.3242(4) 0.63857(17) 0.0194(7) Uani 1 1 d .
H3 H 0.6921 0.4004 0.6635 0.023 Uiso 1 1 calc R
C4 C 0.6810(3) 0.2007(4) 0.66437(17) 0.0209(7) Uani 1 1 d .
H4 H 0.6723 0.1930 0.7069 0.025 Uiso 1 1 calc R
C5 C 0.6828(2) 0.0886(4) 0.62692(16) 0.0178(7) Uani 1 1 d .
H5 H 0.6754 0.0047 0.6435 0.021 Uiso 1 1 calc R
C6 C 0.6961(2) 0.1046(3) 0.56375(16) 0.0142(7) Uani 1 1 d .
C7 C 0.7052(2) -0.0113(3) 0.51977(16) 0.0146(7) Uani 1 1 d .
C11 C 0.5024(3) 0.2253(4) 0.37257(17) 0.0156(7) Uani 1 1 d .
C12 C 0.5376(2) 0.1334(3) 0.32486(15) 0.0149(7) Uani 1 1 d .
C13 C 0.4750(2) 0.0626(4) 0.27652(16) 0.0168(7) Uani 1 1 d .
H13 H 0.4089 0.0722 0.2712 0.020 Uiso 1 1 calc R
C14 C 0.5136(3) -0.0218(4) 0.23684(17) 0.0195(7) Uani 1 1 d .
H14 H 0.4736 -0.0700 0.2045 0.023 Uiso 1 1 calc R
C15 C 0.6124(2) -0.0339(3) 0.24565(16) 0.0167(7) Uani 1 1 d .
H15 H 0.6395 -0.0919 0.2201 0.020 Uiso 1 1 calc R
C16 C 0.6704(2) 0.0426(3) 0.29359(15) 0.0137(6) Uani 1 1 d .
C17 C 0.7793(2) 0.0400(3) 0.30725(15) 0.0120(6) Uani 1 1 d .
C21 C 0.7788(2) 0.4634(3) 0.31299(15) 0.0125(6) Uani 1 1 d .
C22 C 0.8796(2) 0.4471(3) 0.35399(15) 0.0149(7) Uani 1 1 d .
C23 C 0.9602(3) 0.5005(4) 0.33591(17) 0.0198(7) Uani 1 1 d .
H23 H 0.9544 0.5510 0.2983 0.024 Uiso 1 1 calc R
C24 C 1.0497(3) 0.4768(4) 0.37548(18) 0.0233(8) Uani 1 1 d .
H24 H 1.1050 0.5090 0.3639 0.028 Uiso 1 1 calc R
C25 C 1.0558(2) 0.4050(4) 0.43206(17) 0.0205(7) Uani 1 1 d .
H25 H 1.1149 0.3902 0.4596 0.025 Uiso 1 1 calc R
C26 C 0.9720(2) 0.3554(3) 0.44717(16) 0.0154(7) Uani 1 1 d .
C27 C 0.9703(3) 0.2693(4) 0.50619(17) 0.0176(7) Uani 1 1 d .
C31 C 0.9391(3) 0.1523(4) 0.6709(2) 0.0303(9) Uani 1 1 d .
H31A H 0.8916 0.1985 0.6397 0.045 Uiso 1 1 calc R
H31B H 0.9756 0.2149 0.7004 0.045 Uiso 1 1 calc R
H31C H 0.9081 0.0909 0.6947 0.045 Uiso 1 1 calc R
C32 C 0.9572(3) -0.0379(4) 0.6003(2) 0.0355(10) Uani 1 1 d .
H32A H 0.9338 -0.0961 0.6296 0.053 Uiso 1 1 calc R
H32B H 1.0031 -0.0840 0.5808 0.053 Uiso 1 1 calc R
H32C H 0.9046 -0.0090 0.5669 0.053 Uiso 1 1 calc R
C33 C 0.7189(4) -0.2632(4) 0.3835(2) 0.0393(12) Uani 1 1 d .
H33A H 0.6901 -0.3095 0.3445 0.059 Uiso 1 1 calc R
H33B H 0.7836 -0.2934 0.3983 0.059 Uiso 1 1 calc R
H33C H 0.7191 -0.1698 0.3749 0.059 Uiso 1 1 calc R
C34 C 0.5658(5) -0.2587(12) 0.4146(5) 0.166(7) Uani 1 1 d .
H34A H 0.5551 -0.1687 0.4261 0.249 Uiso 1 1 calc R
H34B H 0.5296 -0.3172 0.4364 0.249 Uiso 1 1 calc R
H34C H 0.5456 -0.2697 0.3685 0.249 Uiso 1 1 calc R
N1 N 0.70440(19) 0.2244(3) 0.53817(13) 0.0112(5) Uani 1 1 d .
N2 N 0.63254(19) 0.1242(3) 0.33187(12) 0.0127(5) Uani 1 1 d .
N3 N 0.88621(19) 0.3761(3) 0.40824(13) 0.0138(6) Uani 1 1 d .
N4 N 1.0039(2) 0.0792(3) 0.63670(15) 0.0217(6) Uani 1 1 d .
N5 N 0.6640(3) -0.2888(4) 0.43354(18) 0.0344(9) Uani 1 1 d .
O1 O 0.72761(17) 0.4577(2) 0.48327(11) 0.0160(5) Uani 1 1 d .
O2 O 0.71268(18) 0.5661(2) 0.57294(12) 0.0204(5) Uani 1 1 d .
O3 O 0.71094(19) 0.0153(2) 0.46220(11) 0.0199(5) Uani 1 1 d .
O4 O 0.70714(18) -0.1262(2) 0.54295(11) 0.0189(5) Uani 1 1 d .
O5 O 0.56548(18) 0.2839(3) 0.41377(12) 0.0201(5) Uani 1 1 d .
O6 O 0.41433(18) 0.2345(2) 0.36668(13) 0.0192(5) Uani 1 1 d .
O7 O 0.82278(16) 0.1117(3) 0.35283(11) 0.0191(5) Uani 1 1 d .
O8 O 0.81909(17) -0.0337(2) 0.27281(11) 0.0190(5) Uani 1 1 d .
O9 O 0.71170(17) 0.4046(3) 0.33299(11) 0.0191(5) Uani 1 1 d .
O10 O 0.76933(18) 0.5332(3) 0.26366(11) 0.0194(5) Uani 1 1 d .
O11 O 0.89085(18) 0.2190(3) 0.51005(12) 0.0214(5) Uani 1 1 d .
O12 O 1.0474(2) 0.2542(2) 0.54655(13) 0.0219(6) Uani 1 1 d .
O13 O 0.8027(2) 0.7531(3) 0.68838(13) 0.0155(5) Uani 1 1 d .
Bi1 Bi 0.739382(8) 0.248650(11) 0.424967(5) 0.01053(6) Uani 1 1 d .
Li1 Li 0.7035(4) 0.7395(5) 0.6077(3) 0.0149(12) Uani 1 1 d .
H4NA H 1.024(4) 0.137(6) 0.606(3) 0.052(16) Uiso 1 1 d .
H4NB H 1.062(3) 0.039(4) 0.6678(19) 0.018(10) Uiso 1 1 d .
H5NA H 0.683(5) -0.232(6) 0.460(3) 0.053(19) Uiso 1 1 d .
H5NB H 0.673(6) -0.380(9) 0.442(4) 0.12(3) Uiso 1 1 d .
13OA H 0.802(3) 0.690(5) 0.710(2) 0.019(11) Uiso 1 1 d .
13OB H 0.800(3) 0.813(5) 0.713(2) 0.027(13) Uiso 1 1 d .

loop_
_atom_site_aniso_label
_atom_site_aniso_U_11
_atom_site_aniso_U_22
_atom_site_aniso_U_33
_atom_site_aniso_U_23
_atom_site_aniso_U_13
_atom_site_aniso_U_12
C1 0.0094(15) 0.0175(18) 0.0161(16) -0.0044(13) 0.0000(12) 0.0003(13)
C2 0.0123(15) 0.0173(17) 0.0134(15) -0.0025(13) 0.0011(12) 0.0008(13)
C3 0.0229(18) 0.0194(19) 0.0159(16) -0.0048(14) 0.0045(14) 0.0022(14)
C4 0.0254(19) 0.025(2) 0.0126(16) 0.0017(14) 0.0044(14) 0.0010(16)
C5 0.0228(17) 0.0169(18) 0.0142(16) 0.0042(13) 0.0054(13) 0.0021(14)
C6 0.0112(15) 0.0177(18) 0.0130(15) 0.0021(13) 0.0007(12) 0.0000(13)
C7 0.0159(16) 0.0140(17) 0.0134(15) 0.0020(13) 0.0019(12) -0.0014(13)
C11 0.0157(17) 0.0192(17) 0.0118(16) 0.0048(13) 0.0026(13) 0.0015(14)
C12 0.0133(15) 0.0171(17) 0.0138(15) 0.0056(13) 0.0020(12) -0.0006(13)
C13 0.0113(15) 0.0228(19) 0.0152(16) 0.0048(14) 0.0001(12) -0.0029(13)
C14 0.0185(17) 0.0228(19) 0.0146(16) 0.0024(14) -0.0023(13) -0.0074(14)
C15 0.0193(17) 0.0167(17) 0.0137(15) -0.0007(13) 0.0025(13) -0.0016(14)
C16 0.0151(16) 0.0146(17) 0.0110(15) 0.0035(12) 0.0018(12) -0.0016(13)
C17 0.0135(15) 0.0116(16) 0.0104(15) 0.0015(12) 0.0009(12) -0.0011(12)
C21 0.0163(16) 0.0098(16) 0.0110(15) -0.0005(12) 0.0017(12) -0.0007(13)
C22 0.0178(16) 0.0133(17) 0.0127(15) -0.0024(12) 0.0012(13) 0.0000(13)
C23 0.0219(18) 0.0220(19) 0.0163(16) 0.0012(14) 0.0055(14) -0.0051(15)
C24 0.0152(17) 0.029(2) 0.0263(19) 0.0003(16) 0.0053(14) -0.0049(15)
C25 0.0136(16) 0.024(2) 0.0220(18) -0.0020(15) 0.0002(13) -0.0030(14)
C26 0.0153(16) 0.0156(17) 0.0142(15) -0.0023(13) 0.0007(12) 0.0003(13)
C27 0.0162(17) 0.0225(19) 0.0131(17) -0.0005(13) 0.0005(14) 0.0023(14)
C31 0.028(2) 0.037(2) 0.027(2) 0.0059(18) 0.0076(16) 0.0059(18)
C32 0.026(2) 0.024(2) 0.050(3) -0.0012(19) -0.0062(19) 0.0013(17)
C33 0.060(3) 0.031(3) 0.029(2) -0.0060(17) 0.015(2) 0.002(2)
C34 0.028(3) 0.324(17) 0.141(9) -0.180(11) 0.007(4) -0.023(6)
N1 0.0104(13) 0.0144(14) 0.0085(13) -0.0002(10) 0.0014(10) 0.0004(11)
N2 0.0133(13) 0.0143(14) 0.0096(12) 0.0041(10) 0.0004(10) -0.0014(11)
N3 0.0131(13) 0.0155(14) 0.0124(13) -0.0008(11) 0.0014(10) -0.0006(11)
N4 0.0168(15) 0.0233(17) 0.0234(16) 0.0043(13) 0.0000(12) 0.0025(13)
N5 0.058(3) 0.024(2) 0.0211(18) -0.0081(16) 0.0079(16) -0.0099(19)
O1 0.0214(12) 0.0114(12) 0.0161(12) -0.0017(9) 0.0064(9) -0.0014(9)
O2 0.0262(13) 0.0148(13) 0.0203(12) -0.0054(10) 0.0049(10) 0.0016(10)
O3 0.0351(15) 0.0130(12) 0.0126(11) 0.0021(9) 0.0072(10) -0.0005(11)
O4 0.0291(13) 0.0118(12) 0.0161(12) 0.0036(9) 0.0055(10) -0.0003(10)
O5 0.0153(12) 0.0286(14) 0.0159(12) -0.0029(11) 0.0016(10) 0.0015(11)
O6 0.0106(12) 0.0249(14) 0.0225(14) -0.0001(10) 0.0041(10) 0.0007(9)
O7 0.0124(11) 0.0245(14) 0.0191(12) -0.0080(10) 0.0005(9) -0.0011(10)
O8 0.0177(12) 0.0213(13) 0.0174(12) -0.0067(10) 0.0023(10) 0.0021(10)
O9 0.0147(12) 0.0236(14) 0.0170(12) 0.0083(10) -0.0015(9) -0.0020(10)
O10 0.0238(13) 0.0198(13) 0.0136(12) 0.0056(10) 0.0012(10) -0.0023(10)
O11 0.0145(12) 0.0328(14) 0.0155(12) 0.0089(11) -0.0003(10) -0.0005(11)
O12 0.0160(13) 0.0300(16) 0.0175(14) 0.0053(10) -0.0020(11) 0.0007(10)
O13 0.0214(14) 0.0129(14) 0.0117(13) -0.0004(10) 0.0023(10) 0.0017(9)
Bi1 0.01293(8) 0.01125(8) 0.00696(8) 0.00030(4) 0.00103(5) -0.00021(4)
Li1 0.017(3) 0.015(3) 0.012(3) 0.000(2) 0.002(2) 0.001(2)

loop_
_atom_type_symbol
_atom_type_description
_atom_type_scat_dispersion_real
_atom_type_scat_dispersion_imag
_atom_type_scat_source
C C 0.0033 0.0016 'International Tables Vol C Tables 4.2.6.8 and 6.1.1.4'
H H 0.0000 0.0000 'International Tables Vol C Tables 4.2.6.8 and 6.1.1.4'
N N 0.0061 0.0033 'International Tables Vol C Tables 4.2.6.8 and 6.1.1.4'
O O 0.0106 0.0060 'International Tables Vol C Tables 4.2.6.8 and 6.1.1.4'
Bi Bi -4.1077 10.2566 'International Tables Vol C Tables 4.2.6.8 and 6.1.1.4'
Li Li -0.0003 0.0001 'International Tables Vol C Tables 4.2.6.8 and 6.1.1.4'

loop_
_geom_angle_atom_site_label_1
_geom_angle_atom_site_label_2
_geom_angle_atom_site_label_3
_geom_angle
_geom_angle_site_symmetry_1
_geom_angle_site_symmetry_3
O2 C1 O1 125.4(3) . .
O2 C1 C2 117.8(3) . .
O1 C1 C2 116.8(3) . .
N1 C2 C3 121.5(3) . .
N1 C2 C1 115.9(3) . .
C3 C2 C1 122.6(3) . .
C4 C3 C2 118.6(3) . .
C4 C3 H3 120.7 . .
C2 C3 H3 120.7 . .
C3 C4 C5 119.9(3) . .
C3 C4 H4 120.1 . .
C5 C4 H4 120.1 . .
C4 C5 C6 118.2(3) . .
C4 C5 H5 120.9 . .
C6 C5 H5 120.9 . .
N1 C6 C5 122.0(3) . .
N1 C6 C7 115.2(3) . .
C5 C6 C7 122.7(3) . .
O4 C7 O3 124.7(3) . .
O4 C7 C6 118.3(3) . .
O3 C7 C6 117.0(3) . .
O6 C11 O5 126.7(3) . .
O6 C11 C12 116.4(3) . .
O5 C11 C12 116.9(3) . .
N2 C12 C13 121.6(3) . .
N2 C12 C11 115.7(3) . .
C13 C12 C11 122.7(3) . .
C14 C13 C12 118.6(3) . .
C14 C13 H13 120.7 . .
C12 C13 H13 120.7 . .
C13 C14 C15 119.6(3) . .
C13 C14 H14 120.2 . .
C15 C14 H14 120.2 . .
C14 C15 C16 118.7(3) . .
C14 C15 H15 120.6 . .
C16 C15 H15 120.6 . .
N2 C16 C15 121.4(3) . .
N2 C16 C17 114.8(3) . .
C15 C16 C17 123.8(3) . .
O8 C17 O7 124.9(3) . .
O8 C17 C16 117.9(3) . .
O7 C17 C16 117.2(3) . .
O10 C21 O9 125.8(3) . .
O10 C21 C22 117.5(3) . .
O9 C21 C22 116.7(3) . .
N3 C22 C23 121.8(3) . .
N3 C22 C21 115.6(3) . .
C23 C22 C21 122.6(3) . .
C22 C23 C24 118.4(3) . .
C22 C23 H23 120.8 . .
C24 C23 H23 120.8 . .
C25 C24 C23 119.5(3) . .
C25 C24 H24 120.3 . .
C23 C24 H24 120.3 . .
C24 C25 C26 118.8(3) . .
C24 C25 H25 120.6 . .
C26 C25 H25 120.6 . .
N3 C26 C25 121.5(3) . .
N3 C26 C27 115.0(3) . .
C25 C26 C27 123.5(3) . .
O12 C27 O11 125.6(3) . .
O12 C27 C26 117.7(3) . .
O11 C27 C26 116.7(3) . .
N4 C31 H31A 109.5 . .
N4 C31 H31B 109.5 . .
H31A C31 H31B 109.5 . .
N4 C31 H31C 109.5 . .
H31A C31 H31C 109.5 . .
H31B C31 H31C 109.5 . .
N4 C32 H32A 109.5 . .
N4 C32 H32B 109.5 . .
H32A C32 H32B 109.5 . .
N4 C32 H32C 109.5 . .
H32A C32 H32C 109.5 . .
H32B C32 H32C 109.5 . .
N5 C33 H33A 109.5 . .
N5 C33 H33B 109.5 . .
H33A C33 H33B 109.5 . .
N5 C33 H33C 109.5 . .
H33A C33 H33C 109.5 . .
H33B C33 H33C 109.5 . .
N5 C34 H34A 109.5 . .
N5 C34 H34B 109.5 . .
H34A C34 H34B 109.5 . .
N5 C34 H34C 109.5 . .
H34A C34 H34C 109.5 . .
H34B C34 H34C 109.5 . .
C2 N1 C6 119.9(3) . .
C2 N1 Bi1 118.9(2) . .
C6 N1 Bi1 121.0(2) . .
C12 N2 C16 120.1(3) . .
C12 N2 Bi1 118.8(2) . .
C16 N2 Bi1 120.9(2) . .
C22 N3 C26 120.0(3) . .
C22 N3 Bi1 118.4(2) . .
C26 N3 Bi1 120.6(2) . .
C31 N4 C32 112.9(3) . .
C31 N4 H4NA 109(3) . .
C32 N4 H4NA 108(3) . .
C31 N4 H4NB 113(2) . .
C32 N4 H4NB 103(2) . .
H4NA N4 H4NB 111(4) . .
C34 N5 C33 114.1(6) . .
C34 N5 H5NA 102(5) . .
C33 N5 H5NA 102(5) . .
C34 N5 H5NB 110(5) . .
C33 N5 H5NB 104(5) . .
H5NA N5 H5NB 124(7) . .
C1 O1 Bi1 123.6(2) . .
C1 O2 Li1 170.2(3) . .
C7 O3 Bi1 122.7(2) . .
C7 O4 Li1 157.0(3) . 1_545
C11 O5 Bi1 124.0(2) . .
C11 O6 Li1 157.8(3) . 3_666
C17 O7 Bi1 123.7(2) . .
C21 O9 Bi1 123.4(2) . .
C27 O11 Bi1 123.8(2) . .
Li1 O13 13OA 111(3) . .
Li1 O13 13OB 119(3) . .
13OA O13 13OB 103(5) . .
O9 Bi1 O1 80.04(9) . .
O9 Bi1 O5 80.70(8) . .
O1 Bi1 O5 75.72(8) . .
O9 Bi1 O11 127.45(8) . .
O1 Bi1 O11 83.38(9) . .
O5 Bi1 O11 141.35(8) . .
O9 Bi1 O7 84.07(9) . .
O1 Bi1 O7 149.01(8) . .
O5 Bi1 O7 127.63(8) . .
O11 Bi1 O7 85.47(8) . .
O9 Bi1 O3 145.60(8) . .
O1 Bi1 O3 127.51(8) . .
O5 Bi1 O3 86.66(9) . .
O11 Bi1 O3 80.75(9) . .
O7 Bi1 O3 78.62(8) . .
O9 Bi1 N3 64.55(8) . .
O1 Bi1 N3 77.19(9) . .
O5 Bi1 N3 138.90(9) . .
O11 Bi1 N3 63.23(9) . .
O7 Bi1 N3 71.96(9) . .
O3 Bi1 N3 134.44(9) . .
O9 Bi1 N1 140.05(9) . .
O1 Bi1 N1 64.52(9) . .
O5 Bi1 N1 73.46(8) . .
O11 Bi1 N1 68.23(9) . .
O7 Bi1 N1 135.87(9) . .
O3 Bi1 N1 63.10(8) . .
N3 Bi1 N1 120.32(9) . .
O9 Bi1 N2 74.84(9) . .
O1 Bi1 N2 135.49(8) . .
O5 Bi1 N2 64.47(9) . .
O11 Bi1 N2 140.78(9) . .
O7 Bi1 N2 63.20(8) . .
O3 Bi1 N2 70.84(8) . .
N3 Bi1 N2 121.41(8) . .
N1 Bi1 N2 118.02(9) . .
O6 Li1 O2 111.8(3) 3_666 .
O6 Li1 O4 105.0(3) 3_666 1_565
O2 Li1 O4 111.0(3) . 1_565
O6 Li1 O13 105.4(3) 3_666 .
O2 Li1 O13 107.4(3) . .
O4 Li1 O13 116.0(3) 1_565 .

loop_
_geom_bond_atom_site_label_1
_geom_bond_atom_site_label_2
_geom_bond_distance
_geom_bond_site_symmetry_2
C1 O2 1.236(4) .
C1 O1 1.271(4) .
C1 C2 1.517(5) .
C2 N1 1.330(4) .
C2 C3 1.397(5) .
C3 C4 1.381(6) .
C3 H3 0.9300 .
C4 C5 1.382(5) .
C4 H4 0.9300 .
C5 C6 1.389(5) .
C5 H5 0.9300 .
C6 N1 1.338(4) .
C6 C7 1.513(5) .
C7 O4 1.256(4) .
C7 O3 1.259(4) .
C11 O6 1.238(4) .
C11 O5 1.259(4) .
C11 C12 1.526(5) .
C12 N2 1.334(4) .
C12 C13 1.401(5) .
C13 C14 1.384(5) .
C13 H13 0.9300 .
C14 C15 1.386(5) .
C14 H14 0.9300 .
C15 C16 1.396(5) .
C15 H15 0.9300 .
C16 N2 1.340(4) .
C16 C17 1.519(4) .
C17 O8 1.253(4) .
C17 O7 1.256(4) .
C21 O10 1.237(4) .
C21 O9 1.269(4) .
C21 C22 1.523(4) .
C22 N3 1.334(4) .
C22 C23 1.390(5) .
C23 C24 1.392(5) .
C23 H23 0.9300 .
C24 C25 1.380(5) .
C24 H24 0.9300 .
C25 C26 1.392(5) .
C25 H25 0.9300 .
C26 N3 1.339(4) .
C26 C27 1.519(5) .
C27 O12 1.250(5) .
C27 O11 1.258(5) .
C31 N4 1.478(5) .
C31 H31A 0.9600 .
C31 H31B 0.9600 .
C31 H31C 0.9600 .
C32 N4 1.488(5) .
C32 H32A 0.9600 .
C32 H32B 0.9600 .
C32 H32C 0.9600 .
C33 N5 1.458(6) .
C33 H33A 0.9600 .
C33 H33B 0.9600 .
C33 H33C 0.9600 .
C34 N5 1.406(9) .
C34 H34A 0.9600 .
C34 H34B 0.9600 .
C34 H34C 0.9600 .
N1 Bi1 2.542(3) .
N2 Bi1 2.548(3) .
N3 Bi1 2.542(3) .
N4 H4NA 0.96(6) .
N4 H4NB 1.03(4) .
N5 H5NA 0.80(6) .
N5 H5NB 0.94(9) .
O1 Bi1 2.463(2) .
O2 Li1 1.911(6) .
O3 Bi1 2.540(3) .
O4 Li1 1.929(6) 1_545
O5 Bi1 2.466(3) .
O6 Li1 1.885(7) 3_666
O7 Bi1 2.524(2) .
O9 Bi1 2.461(2) .
O11 Bi1 2.520(3) .
O13 Li1 1.975(7) .
O13 13OA 0.79(5) .
O13 13OB 0.80(5) .
Li1 O6 1.885(7) 3_666
Li1 O4 1.929(6) 1_565
